data_4323467
loop_
_publ_author_name
'F. Albert Cotton'
'Evgeny V. Dikarev'
'Wai-Yeung Wong'

_publ_section_title
;
 W2Cl4(NR2)2(PR'3)2 Molecules. 8. Synthesis and Structural
 Characterization of Both Cis Isomers of Stoichiometry W2Cl4(NHR)2(PMe3)2,
 R = Et, Prn, and Bun. Direct Evidence Favoring an Internal Flip Mechanism
 for Cis-Trans Isomerization
;
_journal_name_full 'Inorganic Chemistry'
_journal_page_first 2670
_journal_page_last 2677
_journal_paper_doi 10.1021/ic9700361
_journal_volume 36
_journal_year 1997
_chemical_compound_source synthesized
_chemical_formula_analytical 'not measured'
_chemical_formula_moiety 'C10 H30 Cl4 N2 P2 W2'
_chemical_formula_structural W2Cl4(NHEt)2(PMe3)2
_chemical_formula_sum 'C10 H30 Cl4 N2 P2 W2'
_chemical_formula_weight 749.80
_chemical_melting_point ?
_chemical_name_common
;
 cis,cis-Tetrachloro-bis(ethylamido)-
 bis(trimethylphosphine) ditungsten(III)
;
_chemical_name_systematic
; 
 1,1,2,2-Tetrachloro-1,2-bis(ethylamido)-(cis,cis)-
 1,2-bis(trimethylphosphine)ditungsten(III) 
;
_space_group_IT_number 2
_symmetry_cell_setting triclinic
_symmetry_space_group_name_Hall '-P 1'
_symmetry_space_group_name_H-M 'P -1'
_atom_sites_solution_hydrogens geom
_atom_sites_solution_primary direct
_atom_sites_solution_secondary difmap
_audit_creation_method SHELXL
_cell_angle_alpha 105.262(6)
_cell_angle_beta 109.20(1)
_cell_angle_gamma 94.423(9)
_cell_formula_units_Z 1
_cell_length_a 7.4366(2)
_cell_length_b 8.8618(6)
_cell_length_c 9.352(1)
_cell_measurement_reflns_used 250
_cell_measurement_temperature 213(2)
_cell_measurement_theta_max 41.6
_cell_measurement_theta_min 15.0
_cell_volume 552.37(9)
_computing_cell_refinement 'MADNES (Enraf-Nonius, 1989)'
_computing_data_collection 'MADNES (Enraf-Nonius, 1989)'
_computing_data_reduction 'PROCOR (Kabsch, 1988)'
_computing_molecular_graphics 'SHELXTL V.5 (Siemens, 1994)'
_computing_publication_material CIFTAB
_computing_structure_refinement 'SHELXL-93 (Sheldrick, 1993)'
_computing_structure_solution 'SHELXTL V.5 (Siemens, 1994)'
_diffrn_ambient_temperature 213(2)
_diffrn_measurement_device 'Enraf-Nonius FAST'
_diffrn_measurement_method '\w rotation 0.2\%'
_diffrn_radiation_monochromator graphite
_diffrn_radiation_source 'fine-focus sealed tube'
_diffrn_radiation_type MoK\a
_diffrn_radiation_wavelength 0.71073
_diffrn_reflns_av_R_equivalents 0.0000
_diffrn_reflns_av_sigmaI/netI 0.0240
_diffrn_reflns_limit_h_max 8
_diffrn_reflns_limit_h_min -8
_diffrn_reflns_limit_k_max 10
_diffrn_reflns_limit_k_min -10
_diffrn_reflns_limit_l_max 11
_diffrn_reflns_limit_l_min 0
_diffrn_reflns_number 1831
_diffrn_reflns_theta_max 25.09
_diffrn_reflns_theta_min 2.42
_diffrn_standards_number 0
_exptl_absorpt_coefficient_mu 11.026
_exptl_absorpt_correction_type none
_exptl_crystal_colour red-brown
_exptl_crystal_density_diffrn 2.254
_exptl_crystal_density_meas ?
_exptl_crystal_density_method none
_exptl_crystal_description needle-shaped
_exptl_crystal_F_000 350
_exptl_crystal_size_max 0.13
_exptl_crystal_size_mid 0.05
_exptl_crystal_size_min 0.05
_refine_diff_density_max 1.776
_refine_diff_density_min -1.000
_refine_diff_density_rms 0.207
_refine_ls_extinction_coef noref
_refine_ls_extinction_method none
_refine_ls_goodness_of_fit_all 1.096
_refine_ls_goodness_of_fit_obs 1.085
_refine_ls_hydrogen_treatment noref
_refine_ls_matrix_type full
_refine_ls_number_parameters 95
_refine_ls_number_reflns 1828
_refine_ls_number_restraints 0
_refine_ls_restrained_S_all 1.152
_refine_ls_restrained_S_obs 1.085
_refine_ls_R_factor_all 0.0332
_refine_ls_R_factor_obs 0.0306
_refine_ls_shift/esd_max 0.001
_refine_ls_shift/esd_mean 0.000
_refine_ls_structure_factor_coef Fsqd
_refine_ls_weighting_details 'w=1/[\s^2^(Fo^2^)+(0.0392P)^2^+6.0327P] where P=(Fo^2^+2Fc^2^)/3'
_refine_ls_weighting_scheme calc
_refine_ls_wR_factor_all 0.0838
_refine_ls_wR_factor_obs 0.0772
_reflns_number_observed 1752
_reflns_number_total 1831
_reflns_observed_criterion >2sigma(I)
_cod_data_source_file ic9700361_2.cif
_cod_data_source_block W2Cl4(NHEt)2(PMe3)2
_cod_depositor_comments
;
The following automatic conversions were performed:

'_chemical_melting_point' value 'not measured' was changed to '?' -
the value is undefined or not given.

Automatic conversion script
Id: cif_fix_values 1715 2011-07-08 13:25:40Z adriana 

The following automatic conversions were performed:

'_exptl_crystal_density_meas' value 'not measured' was changed to '?'
- the value is perceived as not measured.

Automatic conversion script
Id: cif_fix_values 3008 2015-01-20 13:52:24Z robertas 

The following automatic conversions were performed:

'_refine_ls_weighting_scheme' value 'calc
w=1/[\s^2^(Fo^2^)+(0.0392P)^2^+6.0327P] where P=(Fo^2^+2Fc^2^)/3' was
changed to 'calc'. New tag '_refine_ls_weighting_details' was
created. The value of the new tag was set to
'w=1/[\s^2^(Fo^2^)+(0.0392P)^2^+6.0327P] where P=(Fo^2^+2Fc^2^)/3'.

Automatic conversion script
Id: cif_fix_values 3143 2015-03-26 13:38:13Z robertas 
;
_cod_original_cell_volume 552.37(7)
_cod_database_code 4323467

loop_
_symmetry_equiv_pos_as_xyz
'x, y, z'
'-x, -y, -z'

loop_
_atom_site_aniso_label
_atom_site_aniso_U_11
_atom_site_aniso_U_22
_atom_site_aniso_U_33
_atom_site_aniso_U_23
_atom_site_aniso_U_13
_atom_site_aniso_U_12
W1 0.0253(2) 0.0150(2) 0.0216(2) 0.00626(13) 0.01026(13) 0.00150(12)
P1 0.0310(10) 0.0261(10) 0.0204(10) 0.0047(8) 0.0066(8) 0.0020(8)
Cl1 0.0548(13) 0.0300(10) 0.0319(11) 0.0135(9) 0.0210(10) -0.0003(9)
Cl2 0.0259(10) 0.0311(10) 0.0505(13) 0.0135(10) 0.0155(9) 0.0013(8)
N1 0.030(3) 0.017(3) 0.029(3) 0.008(3) 0.012(3) 0.000(3)
C1 0.038(5) 0.045(5) 0.040(5) 0.022(5) -0.004(4) 0.002(4)
C2 0.050(5) 0.044(5) 0.028(4) 0.013(4) 0.021(4) 0.004(4)
C3 0.056(6) 0.028(5) 0.031(5) -0.007(4) 0.012(4) -0.002(4)
C4 0.037(5) 0.022(4) 0.048(5) 0.015(4) 0.021(4) 0.010(3)
C5 0.050(6) 0.040(5) 0.051(6) 0.026(5) 0.016(5) 0.011(4)

loop_
_atom_site_label
_atom_site_type_symbol
_atom_site_fract_x
_atom_site_fract_y
_atom_site_fract_z
_atom_site_U_iso_or_equiv
_atom_site_thermal_displace_type
_atom_site_occupancy
_atom_site_calc_flag
_atom_site_refinement_flags
_atom_site_disorder_group
W1 W 0.04455(4) 0.63530(3) 0.02871(3) 0.02019(13) Uani 1 d . .
P1 P 0.1137(3) 0.7001(3) 0.3202(2) 0.0273(4) Uani 1 d . .
Cl1 Cl 0.0747(4) 0.7164(3) -0.1888(3) 0.0372(5) Uani 1 d . .
Cl2 Cl 0.3962(3) 0.6740(2) 0.1271(3) 0.0354(5) Uani 1 d . .
N1 N -0.2018(10) 0.6963(7) 0.0075(8) 0.0252(14) Uani 1 d . .
H1 H -0.3003(10) 0.6231(7) -0.0149(8) 0.030 Uiso 1 calc R .
C1 C 0.2928(14) 0.6133(12) 0.4387(12) 0.044(2) Uani 1 d . .
H1A H 0.4177(25) 0.6453(73) 0.4335(73) 0.066 Uiso 1 calc R .
H1B H 0.2569(58) 0.4984(12) 0.3982(56) 0.066 Uiso 1 calc R .
H1C H 0.3006(78) 0.6494(71) 0.5482(21) 0.066 Uiso 1 calc R .
C2 C -0.0955(14) 0.6776(12) 0.3768(11) 0.039(2) Uani 1 d . .
H2A H -0.1870(48) 0.7402(68) 0.3319(71) 0.058 Uiso 1 calc R .
H2B H -0.0547(20) 0.7139(80) 0.4918(11) 0.058 Uiso 1 calc R .
H2C H -0.1565(62) 0.5665(17) 0.3368(74) 0.058 Uiso 1 calc R .
C3 C 0.2083(15) 0.9131(11) 0.4101(11) 0.043(2) Uani 1 d . .
H3A H 0.1193(56) 0.9716(11) 0.3550(58) 0.065 Uiso 1 calc R .
H3B H 0.3333(52) 0.9368(17) 0.4018(82) 0.065 Uiso 1 calc R .
H3C H 0.2225(105) 0.9442(20) 0.5213(25) 0.065 Uiso 1 calc R .
C4 C -0.2319(13) 0.8596(10) 0.0270(12) 0.033(2) Uani 1 d . .
H4A H -0.1087(13) 0.9291(10) 0.0540(12) 0.039 Uiso 1 calc R .
H4B H -0.2790(13) 0.8948(10) 0.1145(12) 0.039 Uiso 1 calc R .
C5 C -0.3774(15) 0.8727(12) -0.1247(13) 0.045(2) Uani 1 d . .
H5A H -0.4029(82) 0.9804(25) -0.1075(28) 0.068 Uiso 1 calc R .
H5B H -0.4968(39) 0.7994(64) -0.1546(49) 0.068 Uiso 1 calc R .
H5C H -0.3257(47) 0.8465(86) -0.2090(25) 0.068 Uiso 1 calc R .

loop_
_atom_type_symbol
_atom_type_description
_atom_type_scat_dispersion_real
_atom_type_scat_dispersion_imag
_atom_type_scat_source
C C 0.0033 0.0016 'International Tables Vol C Tables 4.2.6.8 and 6.1.1.4'
H H 0.0000 0.0000 'International Tables Vol C Tables 4.2.6.8 and 6.1.1.4'
N N 0.0061 0.0033 'International Tables Vol C Tables 4.2.6.8 and 6.1.1.4'
P P 0.1023 0.0942 'International Tables Vol C Tables 4.2.6.8 and 6.1.1.4'
Cl Cl 0.1484 0.1585 'International Tables Vol C Tables 4.2.6.8 and 6.1.1.4'
W W -0.8490 6.8722 'International Tables Vol C Tables 4.2.6.8 and 6.1.1.4'

loop_
_geom_angle_atom_site_label_1
_geom_angle_atom_site_label_2
_geom_angle_atom_site_label_3
_geom_angle
_geom_angle_site_symmetry_1
_geom_angle_site_symmetry_3
_geom_angle_publ_flag
N1 W1 W1 99.2(2) . 2_565 y
N1 W1 Cl1 95.1(2) . . y
W1 W1 Cl1 114.43(5) 2_565 . y
N1 W1 Cl2 155.6(2) . . y
W1 W1 Cl2 102.95(5) 2_565 . y
Cl1 W1 Cl2 85.07(8) . . y
N1 W1 P1 87.5(2) . . y
W1 W1 P1 95.69(5) 2_565 . y
Cl1 W1 P1 148.80(7) . . y
Cl2 W1 P1 80.18(8) . . y
C1 P1 C2 106.1(5) . . n
C1 P1 C3 103.1(5) . . n
C2 P1 C3 102.2(5) . . n
C1 P1 W1 119.9(4) . . n
C2 P1 W1 115.8(3) . . n
C3 P1 W1 107.6(3) . . n
C4 N1 W1 123.0(5) . . n
N1 C4 C5 110.4(7) . . n

loop_
_geom_bond_atom_site_label_1
_geom_bond_atom_site_label_2
_geom_bond_distance
_geom_bond_site_symmetry_2
_geom_bond_publ_flag
W1 N1 1.912(7) . y
W1 W1 2.3066(6) 2_565 y
W1 Cl1 2.398(2) . y
W1 Cl2 2.432(2) . y
W1 P1 2.497(2) . y
P1 C1 1.797(10) . n
P1 C2 1.813(9) . n
P1 C3 1.826(9) . n
N1 C4 1.454(10) . n
C4 C5 1.514(14) . n

loop_
_geom_torsion_atom_site_label_1
_geom_torsion_atom_site_label_2
_geom_torsion_atom_site_label_3
_geom_torsion_atom_site_label_4
_geom_torsion
_geom_torsion_site_symmetry_1
_geom_torsion_site_symmetry_2
_geom_torsion_site_symmetry_3
_geom_torsion_site_symmetry_4
_geom_torsion_publ_flag
P1 W1 W1 P1 180.0 . . 2_565 2_565 n
P1 W1 W1 N1 -91.6(2) . . 2_565 2_565 n
P1 W1 W1 Cl1 8.37(9) . . 2_565 2_565 y
P1 W1 W1 Cl2 98.80(8) . . 2_565 2_565 n
N1 W1 W1 P1 91.6(2) . . 2_565 2_565 n
N1 W1 W1 N1 180.0 . . 2_565 2_565 n
N1 W1 W1 Cl1 -80.1(2) . . 2_565 2_565 n
N1 W1 W1 Cl2 10.4(2) . . 2_565 2_565 y
Cl1 W1 W1 P1 -8.37(9) . . 2_565 2_565 y
Cl1 W1 W1 N1 80.1(2) . . 2_565 2_565 n
Cl1 W1 W1 Cl1 180.0 . . 2_565 2_565 n
Cl1 W1 W1 Cl2 -89.57(9) . . 2_565 2_565 n
Cl2 W1 W1 P1 -98.80(8) . . 2_565 2_565 n
Cl2 W1 W1 N1 -10.4(2) . . 2_565 2_565 y
Cl2 W1 W1 Cl1 89.57(9) . . 2_565 2_565 n
Cl2 W1 W1 Cl2 180.0 . . 2_565 2_565 n
